data_7223230
loop_
_publ_author_name
'Ananyev, Ivan V.'
'Bushmarinov, Ivan S.'
'Ushakov, Ivan E.'
'Aitkulova, Liliya I.'
'Lyssenko, Konstantin A.'

_publ_section_title
;
 Tuning of double-well potential of short strong hydrogen bond by ionic
 interactions in alkali metal hydrodicarboxylates
;
_journal_name_full 'RSC Adv.'
_journal_paper_doi 10.1039/C5RA19870D
_journal_year 2015
_chemical_formula_moiety 'C4 H3 K O4'
_chemical_formula_sum 'C4 H3 K O4'
_chemical_formula_weight 154.16
_space_group_crystal_system triclinic
_space_group_IT_number 2
_space_group_name_Hall '-P 1'
_space_group_name_H-M_alt 'P -1'
_symmetry_space_group_name_Hall '-P 1'
_symmetry_space_group_name_H-M 'P -1'
_atom_sites_solution_hydrogens difmap
_audit_creation_method SHELXL-2014/6
_audit_update_record
;
2015-09-24 deposited with the CCDC.
2015-11-05 downloaded from the CCDC.
;
_cell_angle_alpha 68.2700(10)
_cell_angle_beta 72.8360(10)
_cell_angle_gamma 63.4500(10)
_cell_formula_units_Z 2
_cell_length_a 6.2401(3)
_cell_length_b 6.8687(4)
_cell_length_c 7.4695(4)
_cell_measurement_reflns_used 95
_cell_measurement_temperature 250(2)
_cell_measurement_theta_max 25
_cell_measurement_theta_min 3
_cell_volume 262.78(2)
_computing_cell_refinement 'Bruker SAINT'
_computing_data_collection 'Bruker APEX II'
_computing_data_reduction 'Bruker SAINT'
_computing_molecular_graphics 'Bruker SHELXTL'
_computing_publication_material 'Bruker SHELXTL'
_computing_structure_refinement 'SHELXL-97 (Sheldrick, 1997)'
_computing_structure_solution 'SHELXS-97 (Sheldrick, 1997)'
_diffrn_ambient_temperature 250(2)
_diffrn_measured_fraction_theta_full 1.000
_diffrn_measured_fraction_theta_max 0.997
_diffrn_measurement_device_type 'Bruker APEX II CCD area detector''
_diffrn_measurement_method 'omega scans'
_diffrn_radiation_type MoK\a
_diffrn_radiation_wavelength 0.71073
_diffrn_reflns_av_R_equivalents 0.0106
_diffrn_reflns_av_unetI/netI 0.0135
_diffrn_reflns_laue_measured_fraction_full 1.000
_diffrn_reflns_laue_measured_fraction_max 0.997
_diffrn_reflns_limit_h_max 8
_diffrn_reflns_limit_h_min -8
_diffrn_reflns_limit_k_max 9
_diffrn_reflns_limit_k_min -9
_diffrn_reflns_limit_l_max 10
_diffrn_reflns_limit_l_min -10
_diffrn_reflns_number 3452
_diffrn_reflns_point_group_measured_fraction_full 1.000
_diffrn_reflns_point_group_measured_fraction_max 0.997
_diffrn_reflns_theta_full 25.242
_diffrn_reflns_theta_max 29.992
_diffrn_reflns_theta_min 2.972
_exptl_absorpt_coefficient_mu 0.935
_exptl_absorpt_correction_T_max 0.846
_exptl_absorpt_correction_T_min 0.760
_exptl_absorpt_correction_type multi-scan
_exptl_absorpt_process_details SADABS
_exptl_crystal_colour colorless
_exptl_crystal_density_diffrn 1.948
_exptl_crystal_description prism
_exptl_crystal_F_000 156
_exptl_crystal_size_max 0.290
_exptl_crystal_size_mid 0.230
_exptl_crystal_size_min 0.200
_refine_diff_density_max 0.400
_refine_diff_density_min -0.244
_refine_diff_density_rms 0.058
_refine_ls_extinction_method none
_refine_ls_goodness_of_fit_ref 1.270
_refine_ls_hydrogen_treatment refall
_refine_ls_matrix_type full
_refine_ls_number_parameters 94
_refine_ls_number_reflns 1533
_refine_ls_number_restraints 0
_refine_ls_restrained_S_all 1.270
_refine_ls_R_factor_all 0.0262
_refine_ls_R_factor_gt 0.0243
_refine_ls_shift/su_max 0.002
_refine_ls_shift/su_mean 0.000
_refine_ls_structure_factor_coef Fsqd
_refine_ls_weighting_details 'w=1/[\s^2^(Fo^2^)+(0.0337P)^2^+0.0511P] where P=(Fo^2^+2Fc^2^)/3'
_refine_ls_weighting_scheme calc
_refine_ls_wR_factor_gt 0.0676
_refine_ls_wR_factor_ref 0.0697
_reflns_Friedel_coverage 0.000
_reflns_number_gt 1440
_reflns_number_total 1533
_reflns_threshold_expression I>2\s(I)
_cod_data_source_file c5ra19870d2.cif
_cod_data_source_block 250
_cod_database_code 7223230
_shelx_space_group_comment
;
The symmetry employed for this shelxl refinement is uniquely defined
by the following loop, which should always be used as a source of
symmetry information in preference to the above space-group names.
They are only intended as comments.
;
_shelx_estimated_absorpt_t_min 0.773
_shelx_estimated_absorpt_t_max 0.835
_shelxl_version_number 2014/6

loop_
_space_group_symop_operation_xyz
'x, y, z'
'-x, -y, -z'

loop_
_atom_site_label
_atom_site_type_symbol
_atom_site_fract_x
_atom_site_fract_y
_atom_site_fract_z
_atom_site_U_iso_or_equiv
_atom_site_adp_type
_atom_site_occupancy
_atom_site_site_symmetry_order
_atom_site_calc_flag
O2 O 0.09759(17) 1.20886(18) 0.47914(13) 0.0266(2) Uani 1 1 d
O1 O 0.42036(16) 1.30179(16) 0.33119(12) 0.02180(19) Uani 1 1 d
O3 O 0.72616(16) 1.16240(16) 0.94099(13) 0.02289(19) Uani 1 1 d
O4 O 0.32462(15) 1.33469(16) 1.01745(12) 0.02081(18) Uani 1 1 d
C1 C 0.2622(2) 1.25983(19) 0.48181(16) 0.0170(2) Uani 1 1 d
C2 C 0.2870(2) 1.2724(2) 0.66979(16) 0.0185(2) Uani 1 1 d
C4 C 0.5186(2) 1.25166(18) 0.90144(15) 0.0161(2) Uani 1 1 d
C3 C 0.4867(2) 1.2643(2) 0.70571(16) 0.0177(2) Uani 1 1 d
H2 H 0.148(4) 1.283(3) 0.761(3) 0.040(5) Uiso 1 1 d
H3 H 0.632(3) 1.258(3) 0.611(3) 0.037(5) Uiso 1 1 d
H1 H 0.371(5) 1.306(5) 0.190(4) 0.102(10) Uiso 1 1 d
K1 K 0.92292(4) 1.19104(5) 0.20000(4) 0.02180(10) Uani 1 1 d

loop_
_atom_site_aniso_label
_atom_site_aniso_U_11
_atom_site_aniso_U_22
_atom_site_aniso_U_33
_atom_site_aniso_U_23
_atom_site_aniso_U_13
_atom_site_aniso_U_12
O2 0.0269(5) 0.0440(6) 0.0195(4) -0.0105(4) -0.0030(3) -0.0217(4)
O1 0.0229(4) 0.0367(5) 0.0121(4) -0.0087(3) -0.0007(3) -0.0165(4)
O3 0.0191(4) 0.0306(5) 0.0203(4) -0.0107(3) -0.0071(3) -0.0053(3)
O4 0.0194(4) 0.0316(5) 0.0137(4) -0.0103(3) -0.0019(3) -0.0089(3)
C1 0.0186(5) 0.0208(5) 0.0134(5) -0.0060(4) -0.0040(4) -0.0073(4)
C2 0.0206(5) 0.0265(5) 0.0112(4) -0.0070(4) -0.0009(4) -0.0109(4)
C4 0.0201(5) 0.0186(5) 0.0127(4) -0.0048(4) -0.0038(4) -0.0089(4)
C3 0.0197(5) 0.0236(5) 0.0115(4) -0.0066(4) -0.0021(4) -0.0084(4)
K1 0.01936(14) 0.03035(16) 0.02019(14) -0.01038(10) -0.00469(9) -0.00962(10)

loop_
_atom_type_symbol
_atom_type_description
_atom_type_scat_dispersion_real
_atom_type_scat_dispersion_imag
_atom_type_scat_source
C C 0.0033 0.0016 'International Tables Vol C Tables 4.2.6.8 and 6.1.1.4'
H H 0.0000 0.0000 'International Tables Vol C Tables 4.2.6.8 and 6.1.1.4'
O O 0.0106 0.0060 'International Tables Vol C Tables 4.2.6.8 and 6.1.1.4'
K K 0.2009 0.2494 'International Tables Vol C Tables 4.2.6.8 and 6.1.1.4'

loop_
_geom_angle_atom_site_label_1
_geom_angle_atom_site_label_2
_geom_angle_atom_site_label_3
_geom_angle
_geom_angle_site_symmetry_1
_geom_angle_site_symmetry_3
C1 O2 K1 135.09(8) . 1_455
C1 O2 K1 111.32(8) . 2_676
K1 O2 K1 103.68(3) 1_455 2_676
C1 O1 K1 143.19(7) . .
C1 O1 H1 110.7(14) . .
K1 O1 H1 97.0(14) . .
C4 O3 K1 132.79(7) . 1_556
C4 O3 K1 121.40(7) . 2_776
K1 O3 K1 105.02(3) 1_556 2_776
C4 O4 K1 129.90(7) . 1_456
C4 O4 K1 106.00(7) . 2_686
K1 O4 K1 101.58(3) 1_456 2_686
O2 C1 O1 124.31(10) . .
O2 C1 C2 118.94(10) . .
O1 C1 C2 116.75(10) . .
C3 C2 C1 124.40(10) . .
C3 C2 H2 123.1(11) . .
C1 C2 H2 112.5(11) . .
O3 C4 O4 124.70(10) . .
O3 C4 C3 118.16(10) . .
O4 C4 C3 117.13(10) . .
C2 C3 C4 123.89(10) . .
C2 C3 H3 124.3(10) . .
C4 C3 H3 111.8(10) . .
O3 K1 O2 175.96(3) 1_554 1_655
O3 K1 O3 74.98(3) 1_554 2_776
O2 K1 O3 106.37(3) 1_655 2_776
O3 K1 O1 70.87(3) 1_554 .
O2 K1 O1 105.82(3) 1_655 .
O3 K1 O1 131.65(3) 2_776 .
O3 K1 O4 112.35(3) 1_554 1_654
O2 K1 O4 71.68(3) 1_655 1_654
O3 K1 O4 75.73(3) 2_776 1_654
O1 K1 O4 149.49(3) . 1_654
O3 K1 O2 100.45(3) 1_554 2_676
O2 K1 O2 76.32(3) 1_655 2_676
O3 K1 O2 76.94(3) 2_776 2_676
O1 K1 O2 76.78(3) . 2_676
O4 K1 O2 129.32(3) 1_654 2_676
O3 K1 O4 75.34(3) 1_554 2_686
O2 K1 O4 106.14(3) 1_655 2_686
O3 K1 O4 128.87(3) 2_776 2_686
O1 K1 O4 73.12(3) . 2_686
O4 K1 O4 78.42(3) 1_654 2_686
O2 K1 O4 149.29(3) 2_676 2_686

loop_
_geom_bond_atom_site_label_1
_geom_bond_atom_site_label_2
_geom_bond_distance
_geom_bond_site_symmetry_2
O2 C1 1.2314(14) .
O2 K1 2.6833(9) 1_455
O2 K1 2.9265(10) 2_676
O1 C1 1.2968(14) .
O1 K1 2.8248(9) .
O1 H1 1.17(3) .
O3 C4 1.2340(14) .
O3 K1 2.6813(9) 1_556
O3 K1 2.7527(10) 2_776
O4 C4 1.2926(14) .
O4 K1 2.8833(9) 1_456
O4 K1 2.9497(10) 2_686
C1 C2 1.4945(15) .
C2 C3 1.3236(16) .
C2 H2 0.92(2) .
C4 C3 1.4989(14) .
C3 H3 0.964(19) .
K1 O3 2.6813(9) 1_554
K1 O2 2.6833(9) 1_655
K1 O3 2.7527(10) 2_776
K1 O4 2.8833(9) 1_654
K1 O2 2.9265(10) 2_676
K1 O4 2.9497(10) 2_686

loop_
_geom_torsion_atom_site_label_1
_geom_torsion_atom_site_label_2
_geom_torsion_atom_site_label_3
_geom_torsion_atom_site_label_4
_geom_torsion
_geom_torsion_site_symmetry_1
K1 O2 C1 O1 -7.5(2) 1_455
K1 O2 C1 O1 131.22(10) 2_676
K1 O2 C1 C2 173.36(8) 1_455
K1 O2 C1 C2 -47.97(13) 2_676
K1 O1 C1 O2 -129.52(12) .
K1 O1 C1 C2 49.68(17) .
O2 C1 C2 C3 160.94(12) .
O1 C1 C2 C3 -18.31(18) .
K1 O3 C4 O4 -21.59(18) 1_556
K1 O3 C4 O4 146.64(9) 2_776
K1 O3 C4 C3 158.82(8) 1_556
K1 O3 C4 C3 -32.94(13) 2_776
K1 O4 C4 O3 -114.73(11) 1_456
K1 O4 C4 O3 124.46(11) 2_686
K1 O4 C4 C3 64.86(12) 1_456
K1 O4 C4 C3 -55.95(10) 2_686
C1 C2 C3 C4 -173.07(10) .
O3 C4 C3 C2 153.32(12) .
O4 C4 C3 C2 -26.30(17) .
